data_4003833
loop_
_publ_author_name
'Guo, Shu'
'Zhong, Ruidan'
'G\'ornicka, Karolina'
'Klimczuk, Tomasz'
'Cava, R. J.'

_publ_section_title
;
 Crystal Growth, Structure, and Magnetism of the 2D Spin 1/2 Triangular
 Lattice Material Rb3Yb(PO4)2
;
_journal_issue 24
_journal_name_full 'Chemistry of Materials'
_journal_page_first 10670
_journal_page_last 10677
_journal_paper_doi 10.1021/acs.chemmater.0c03850
_journal_volume 32
_journal_year 2020
_chemical_formula_moiety '2(O4 P1 Rb1.5 Yb0.5)'
_chemical_formula_sum 'O8 P2 Rb3 Yb'
_chemical_formula_weight 619.39
_space_group_crystal_system trigonal
_space_group_IT_number 164
_space_group_name_Hall '-P 3 2"'
_space_group_name_H-M_alt 'P -3 m 1'
_audit_creation_date 2020-11-01
_audit_creation_method
;
Olex2 1.2
(compiled 2018.05.29 svn.r3508 for OlexSys, GUI svn.r5506)
;
_cell_angle_alpha 90
_cell_angle_beta 90
_cell_angle_gamma 120
_cell_formula_units_Z 1
_cell_length_a 5.6326(11)
_cell_length_b 5.6326(11)
_cell_length_c 8.0606(18)
_cell_measurement_reflns_used 3462
_cell_measurement_temperature 298
_cell_measurement_theta_max 33.10
_cell_measurement_theta_min 2.53
_cell_volume 221.47(8)
_computing_molecular_graphics 'Olex2 (Dolomanov et al., 2009)'
_computing_publication_material 'Olex2 (Dolomanov et al., 2009)'
_computing_structure_refinement 'ShelXL (Sheldrick, 2015)'
_computing_structure_solution 'XS (Sheldrick, 2008)'
_diffrn_ambient_temperature 298.0
_diffrn_measured_fraction_theta_full 1.000
_diffrn_measured_fraction_theta_max 1.000
_diffrn_measurement_device_type 'Bruker APEX-II CCD'
_diffrn_measurement_method '\f and \w scans'
_diffrn_radiation_type MoK\a
_diffrn_radiation_wavelength 0.71073
_diffrn_reflns_av_R_equivalents 0.0431
_diffrn_reflns_av_unetI/netI 0.0167
_diffrn_reflns_Laue_measured_fraction_full 1.000
_diffrn_reflns_Laue_measured_fraction_max 1.000
_diffrn_reflns_limit_h_max 8
_diffrn_reflns_limit_h_min -8
_diffrn_reflns_limit_k_max 8
_diffrn_reflns_limit_k_min -8
_diffrn_reflns_limit_l_max 11
_diffrn_reflns_limit_l_min -11
_diffrn_reflns_number 4685
_diffrn_reflns_point_group_measured_fraction_full 1.000
_diffrn_reflns_point_group_measured_fraction_max 1.000
_diffrn_reflns_theta_full 25.242
_diffrn_reflns_theta_max 30.466
_diffrn_reflns_theta_min 2.527
_diffrn_standards_number 0
_exptl_absorpt_coefficient_mu 27.308
_exptl_absorpt_correction_T_max 0.7465
_exptl_absorpt_correction_T_min 0.4468
_exptl_absorpt_correction_type multi-scan
_exptl_absorpt_process_details
;
SADABS-2016/2 (Bruker,2016/2) was used for absorption correction.
wR2(int) was 0.1379 before and 0.0528 after correction.
The Ratio of minimum to maximum transmission is 0.5985.
The \l/2 correction factor is Not present.
;
_exptl_crystal_colour colourless
_exptl_crystal_colour_primary colourless
_exptl_crystal_density_diffrn 4.644
_exptl_crystal_density_method 'not measured'
_exptl_crystal_description plate
_exptl_crystal_F_000 275
_exptl_crystal_size_max 0.05
_exptl_crystal_size_mid 0.05
_exptl_crystal_size_min 0.015
_refine_diff_density_max 0.538
_refine_diff_density_min -1.532
_refine_diff_density_rms 0.211
_refine_ls_extinction_method none
_refine_ls_goodness_of_fit_ref 1.173
_refine_ls_hydrogen_treatment undef
_refine_ls_matrix_type full
_refine_ls_number_parameters 23
_refine_ls_number_reflns 288
_refine_ls_number_restraints 0
_refine_ls_restrained_S_all 1.173
_refine_ls_R_factor_all 0.0194
_refine_ls_R_factor_gt 0.0182
_refine_ls_shift/su_max 0.000
_refine_ls_shift/su_mean 0.000
_refine_ls_structure_factor_coef Fsqd
_refine_ls_weighting_details 'w=1/[\s^2^(Fo^2^)+(0.0203P)^2^+0.6086P] where P=(Fo^2^+2Fc^2^)/3'
_refine_ls_weighting_scheme calc
_refine_ls_wR_factor_gt 0.0454
_refine_ls_wR_factor_ref 0.0458
_reflns_Friedel_coverage 0.000
_reflns_number_gt 275
_reflns_number_total 288
_reflns_threshold_expression 'I > 2\s(I)'
_cod_data_source_file cm0c03850_si_001.cif
_cod_data_source_block shu_pyb_0m
_cod_depositor_comments 'Adding full bibliography for 4003833.cif.'
_cod_original_cell_volume 221.47(10)
_cod_database_code 4003833
_shelx_shelxl_version_number 2018/3
_shelx_space_group_comment
;
The symmetry employed for this shelxl refinement is uniquely defined
by the following loop, which should always be used as a source of
symmetry information in preference to the above space-group names.
They are only intended as comments.
;
_shelx_estimated_absorpt_t_max 0.685
_shelx_estimated_absorpt_t_min 0.342
_olex2_refinement_description
;
1. Others
 Fixed Sof: O2(0.16667)
;
_olex2_submission_special_instructions 'No special instructions were received'

loop_
_space_group_symop_operation_xyz
'x, y, z'
'-y, x-y, z'
'-x+y, -x, z'
'x-y, -y, -z'
'-x, -x+y, -z'
'y, x, -z'
'-x, -y, -z'
'y, -x+y, -z'
'x-y, x, -z'
'-x+y, y, z'
'x, x-y, z'
'-y, -x, z'

loop_
_atom_site_label
_atom_site_type_symbol
_atom_site_fract_x
_atom_site_fract_y
_atom_site_fract_z
_atom_site_U_iso_or_equiv
_atom_site_adp_type
_atom_site_occupancy
_atom_site_site_symmetry_order
_atom_site_calc_flag
_atom_site_refinement_flags_posn
_atom_site_refinement_flags_adp
_atom_site_refinement_flags_occupancy
_atom_site_disorder_assembly
_atom_site_disorder_group
Yb1 Yb 0.000000 0.000000 0.000000 0.01197(14) Uani 1 12 d S T P . .
Rb1 Rb 0.666667 0.333333 0.25897(8) 0.01419(17) Uani 1 6 d S T P A .
Rb2 Rb 0.000000 0.000000 0.500000 0.0290(3) Uani 1 12 d S T P . .
P1 P 0.333333 0.666667 0.2199(2) 0.0077(3) Uani 1 6 d S T P . .
O1 O 0.1854(3) 0.3708(7) 0.1584(5) 0.0296(8) Uani 1 2 d S T P A 2
O2 O 0.3003(14) 0.6997(14) 0.4028(10) 0.034(5) Uani 0.3333 2 d S T P A 2

loop_
_atom_site_aniso_label
_atom_site_aniso_U_11
_atom_site_aniso_U_22
_atom_site_aniso_U_33
_atom_site_aniso_U_23
_atom_site_aniso_U_13
_atom_site_aniso_U_12
Yb1 0.00443(15) 0.00443(15) 0.0270(2) 0.000 0.000 0.00221(8)
Rb1 0.0103(2) 0.0103(2) 0.0219(3) 0.000 0.000 0.00517(11)
Rb2 0.0338(4) 0.0338(4) 0.0193(5) 0.000 0.000 0.0169(2)
P1 0.0072(4) 0.0072(4) 0.0088(6) 0.000 0.000 0.0036(2)
O1 0.0119(11) 0.0083(14) 0.068(2) -0.0134(15) -0.0067(8) 0.0042(7)
O2 0.050(7) 0.050(7) 0.012(3) -0.003(2) 0.003(2) 0.033(5)

loop_
_atom_type_symbol
_atom_type_description
_atom_type_scat_dispersion_real
_atom_type_scat_dispersion_imag
_atom_type_scat_source
O O 0.0106 0.0060 'International Tables Vol C Tables 4.2.6.8 and 6.1.1.4'
P P 0.1023 0.0942 'International Tables Vol C Tables 4.2.6.8 and 6.1.1.4'
Rb Rb -0.9393 2.9676 'International Tables Vol C Tables 4.2.6.8 and 6.1.1.4'
Yb Yb -0.3850 5.5486 'International Tables Vol C Tables 4.2.6.8 and 6.1.1.4'

loop_
_geom_angle_atom_site_label_1
_geom_angle_atom_site_label_2
_geom_angle_atom_site_label_3
_geom_angle
_geom_angle_site_symmetry_1
_geom_angle_site_symmetry_3
_geom_angle_publ_flag
Rb1 Yb1 Rb1 180.0 1_455 7_655 ?
Rb1 Yb1 Rb1 86.429(16) 1_455 7_665 ?
Rb1 Yb1 Rb1 180.0 1_445 7_665 ?
Rb1 Yb1 Rb1 86.429(16) 7 1_445 ?
Rb1 Yb1 Rb1 86.429(16) . 7_665 ?
Rb1 Yb1 Rb1 93.571(16) 7 7_665 ?
Rb1 Yb1 Rb1 93.571(16) 7_655 7 ?
Rb1 Yb1 Rb1 86.429(16) 7_655 . ?
Rb1 Yb1 Rb1 180.0 . 7 ?
Rb1 Yb1 Rb1 93.571(16) 7_655 7_665 ?
Rb1 Yb1 Rb1 93.571(16) 1_455 1_445 ?
Rb1 Yb1 Rb1 86.429(16) 1_455 7 ?
Rb1 Yb1 Rb1 93.571(16) 1_455 . ?
Rb1 Yb1 Rb1 93.571(16) . 1_445 ?
Rb1 Yb1 Rb1 86.429(16) 7_655 1_445 ?
O1 Yb1 Rb1 67.92(11) 8 . ?
O1 Yb1 Rb1 130.94(3) 7 . ?
O1 Yb1 Rb1 49.06(3) . . ?
O1 Yb1 Rb1 49.06(3) 3 . ?
O1 Yb1 Rb1 130.94(3) 9 . ?
O1 Yb1 Rb1 112.08(11) 2 . ?
O1 Yb1 O1 90.06(15) 2 . ?
O1 Yb1 O1 89.94(15) 8 . ?
O1 Yb1 O1 89.94(15) 9 . ?
O1 Yb1 O1 89.94(15) 7 3 ?
O1 Yb1 O1 90.06(15) 7 9 ?
O1 Yb1 O1 180.0 7 . ?
O1 Yb1 O1 180.00(18) 9 3 ?
O1 Yb1 O1 90.06(15) 3 . ?
P1 Rb1 P1 119.080(11) 1_655 . ?
P1 Rb1 P1 119.081(11) 1_545 1_655 ?
P1 Rb1 P1 119.080(11) 1_545 . ?
O1 Rb1 P1 92.03(6) 3_665 . ?
O1 Rb1 P1 140.28(7) 1_655 . ?
O1 Rb1 P1 92.03(6) 3 . ?
O1 Rb1 P1 27.82(6) . . ?
O1 Rb1 P1 140.28(7) 2_655 . ?
O1 Rb1 P1 27.82(6) 2_665 . ?
O1 Rb1 O1 64.49(12) 2_665 3_665 ?
O1 Rb1 O1 147.13(16) 3 3_665 ?
O1 Rb1 O1 112.69(7) 3_665 . ?
O1 Rb1 O1 112.69(7) 2_655 3_665 ?
O1 Rb1 O1 112.69(7) 1_655 3 ?
O1 Rb1 O1 112.69(7) 2_655 . ?
O1 Rb1 O1 50.38(13) 1_655 3_665 ?
O1 Rb1 O1 147.13(16) 1_655 . ?
O1 Rb1 O1 64.49(12) 3 . ?
O1 Rb1 O1 50.38(13) 2_665 . ?
O2 Rb1 P1 102.3(3) 7_666 . ?
O2 Rb1 P1 92.15(14) 8_556 . ?
O2 Rb1 P1 92.15(14) 9_656 . ?
O2 Rb1 O1 105.47(8) 7_666 3 ?
O2 Rb1 O1 100.4(2) 9_656 3 ?
O2 Rb1 O1 100.4(2) 8_556 3_665 ?
O2 Rb1 O1 105.47(8) 8_556 . ?
O2 Rb1 O1 112.0(3) 8_556 3 ?
O2 Rb1 O1 100.4(2) 9_656 . ?
O2 Rb1 O1 112.0(3) 7_666 . ?
O2 Rb1 O1 105.47(8) 7_666 3_665 ?
O2 Rb1 O1 112.0(3) 9_656 3_665 ?
O2 Rb1 O2 11.7(5) 7_666 8_556 ?
O2 Rb1 O2 11.7(5) 8_556 9_656 ?
O2 Rb1 O2 11.7(5) 7_666 9_656 ?
O1 Rb2 O1 123.21(9) 9_556 . ?
O1 Rb2 O1 56.79(9) 3 . ?
O1 Rb2 O1 180.0 9_556 3 ?
O1 Rb2 O1 180.00(6) 7_556 . ?
O1 Rb2 O1 56.79(9) 2 . ?
O1 Rb2 O1 123.21(9) 8_556 3 ?
O1 Rb2 O1 123.21(10) 8_556 . ?
O1 Rb2 O1 56.79(9) 2 3 ?
O2 Rb2 O1 92.83(15) 3_455 3 ?
O2 Rb2 O1 87.17(15) 2_665 8_556 ?
O2 Rb2 O1 87.17(15) 9_656 . ?
O2 Rb2 O1 87.17(15) 9_656 3 ?
O2 Rb2 O1 41.73(17) 9_656 8_556 ?
O2 Rb2 O1 138.27(17) 3_455 8_556 ?
O2 Rb2 O1 92.83(15) 3_455 . ?
O2 Rb2 O1 87.17(15) 8_446 3 ?
O2 Rb2 O1 92.83(15) 1_545 . ?
O2 Rb2 O1 87.17(15) 7_566 . ?
O2 Rb2 O1 92.83(15) 8_446 8_556 ?
O2 Rb2 O1 92.83(15) 7_566 8_556 ?
O2 Rb2 O1 87.17(15) 1_545 8_556 ?
O2 Rb2 O1 138.27(17) 7_566 3 ?
O2 Rb2 O1 138.27(17) 8_446 . ?
O2 Rb2 O1 41.73(17) 2_665 . ?
O2 Rb2 O1 41.73(17) 1_545 3 ?
O2 Rb2 O1 92.83(15) 2_665 3 ?
O2 Rb2 O2 180.0 9_656 3_455 ?
Rb1 P1 Rb1 119.080(11) 1_565 . ?
Rb1 P1 Rb1 95.54(3) 1_455 7_665 ?
Rb1 P1 Rb1 119.081(11) 1_565 1_455 ?
Rb1 P1 Rb1 119.080(11) 1_455 . ?
Rb1 P1 Rb1 95.54(3) 1_565 7_665 ?
Rb1 P1 Rb1 95.54(3) . 7_665 ?
Rb1 P1 Rb2 139.69(5) . 1_565 ?
Rb1 P1 Rb2 124.78(2) 7_665 1_565 ?
Rb1 P1 Rb2 62.366(15) 1_565 1_565 ?
Rb1 P1 Rb2 62.366(15) . 1_665 ?
Rb1 P1 Rb2 124.78(2) 7_665 1_665 ?
Rb1 P1 Rb2 62.366(15) 1_565 1_665 ?
Rb1 P1 Rb2 139.69(5) 1_455 1_665 ?
Rb1 P1 Rb2 62.366(15) 1_455 1_565 ?
Rb2 P1 Rb2 90.69(3) 1_565 1_665 ?
O1 P1 Rb1 63.93(5) 2_665 . ?
O1 P1 Rb1 166.60(18) 3_565 . ?
O1 P1 Rb1 63.93(5) . . ?
O1 P1 O1 110.00(17) 3_565 . ?
O2 P1 Rb1 96.8(5) . . ?
O2 P1 Rb1 78.4(2) 2_665 . ?
O2 P1 Rb1 78.4(2) 3_565 . ?
O2 P1 O1 96.6(5) 2_665 . ?
O2 P1 O1 114.7(3) 3_565 . ?
O2 P1 O1 114.7(3) 2_665 3_565 ?
O2 P1 O1 114.7(3) . . ?
O2 P1 O1 114.7(3) 3_565 3_565 ?
O2 P1 O1 96.6(5) . 3_565 ?
O2 P1 O2 21.3(9) . 3_565 ?
Yb1 O1 Rb1 96.22(7) . . ?
Yb1 O1 Rb1 96.22(7) . 1_455 ?
Yb1 O1 Rb2 91.92(11) . . ?
Rb1 O1 Rb1 147.13(16) 1_455 . ?
Rb1 O1 Rb2 74.64(8) 1_455 . ?
Rb1 O1 Rb2 74.64(8) . . ?
P1 O1 Yb1 163.7(3) . . ?
P1 O1 Rb1 88.24(8) . 1_455 ?
P1 O1 Rb1 88.24(8) . . ?
P1 O1 Rb2 104.4(2) . . ?
Rb1 O2 Rb1 116.4(3) 1_455 1_565 ?
Rb1 O2 Rb1 113.18(18) 7_666 1_565 ?
Rb1 O2 Rb1 113.18(18) 7_666 1_455 ?
Rb1 O2 Rb2 167.9(4) 1_565 . ?
Rb1 O2 Rb2 67.34(3) 1_455 . ?
Rb1 O2 Rb2 73.35(18) 7_666 1_665 ?
Rb1 O2 Rb2 73.35(18) 7_666 . ?
Rb1 O2 Rb2 167.9(4) 1_455 1_665 ?
Rb1 O2 Rb2 67.34(3) 1_565 1_665 ?
Rb1 O2 Rb2 81.8(3) 7_666 1_565 ?
Rb2 O2 Rb1 73.2(2) 1_565 1_455 ?
Rb2 O2 Rb1 73.2(2) 1_565 1_565 ?
Rb2 O2 Rb2 118.56(18) 1_565 1_665 ?
Rb2 O2 Rb2 106.6(3) 1_665 . ?
Rb2 O2 Rb2 118.56(18) 1_565 . ?
P1 O2 Rb1 75.1(2) . 1_455 ?
P1 O2 Rb1 161.0(8) . 7_666 ?
P1 O2 Rb1 75.1(2) . 1_565 ?
P1 O2 Rb2 95.7(4) . 1_665 ?
P1 O2 Rb2 95.7(4) . . ?
P1 O2 Rb2 117.3(6) . 1_565 ?
O2 O2 Rb2 28.23(19) 2_665 . ?
O2 O2 Rb2 85.45(17) 3_565 . ?
O2 O2 P1 79.4(4) 3_565 . ?
O2 O2 P1 79.4(4) 2_665 . ?

loop_
_geom_bond_atom_site_label_1
_geom_bond_atom_site_label_2
_geom_bond_distance
_geom_bond_site_symmetry_2
_geom_bond_publ_flag
Yb1 Rb1 3.8643(7) 7_655 ?
Yb1 Rb1 3.8643(7) 7 ?
Yb1 Rb1 3.8643(7) . ?
Yb1 Rb1 3.8643(7) 7_665 ?
Yb1 Rb1 3.8643(7) 1_445 ?
Yb1 Rb1 3.8643(7) 1_455 ?
Yb1 O1 2.214(3) 7 ?
Yb1 O1 2.214(3) . ?
Yb1 O1 2.214(3) 9 ?
Yb1 O1 2.214(3) 2 ?
Yb1 O1 2.214(3) 8 ?
Yb1 O1 2.214(3) 3 ?
Rb1 P1 3.2672(7) 1_655 ?
Rb1 P1 3.2672(7) . ?
Rb1 P1 3.2672(7) 1_545 ?
Rb1 O1 2.9363(13) 2_655 ?
Rb1 O1 2.9363(13) 3 ?
Rb1 O1 2.9363(13) 3_665 ?
Rb1 O1 2.9363(13) . ?
Rb1 O1 2.9363(13) 1_655 ?
Rb1 O1 2.9363(13) 2_665 ?
Rb1 O2 2.745(8) 8_556 ?
Rb1 O2 2.745(8) 9_656 ?
Rb1 O2 2.745(8) 7_666 ?
Rb2 O1 3.294(4) . ?
Rb2 O1 3.294(4) 8_556 ?
Rb2 O1 3.294(4) 7_556 ?
Rb2 O1 3.294(4) 9_556 ?
Rb2 O1 3.294(4) 2 ?
Rb2 O1 3.294(4) 3 ?
Rb2 O2 3.033(13) 8_446 ?
Rb2 O2 3.033(13) 1_545 ?
Rb2 O2 3.033(13) 3_455 ?
Rb2 O2 3.033(13) 2_665 ?
Rb2 O2 3.033(13) 9_656 ?
Rb2 O2 3.033(13) 7_566 ?
P1 O1 1.526(3) . ?
P1 O1 1.526(3) 2_665 ?
P1 O1 1.526(3) 3_565 ?
P1 O2 1.509(9) 2_665 ?
P1 O2 1.509(9) 3_565 ?
P1 O2 1.509(9) . ?
O2 O2 0.56(2) 3_565 ?
O2 O2 0.56(2) 2_665 ?
